data_7715928
loop_
_publ_author_name
'Kulasekara, D. Nuwangi'
'Bailey, Matthew D.'
'Ward, Cassandra L.'
'Allen, Matthew J.'

_publ_section_title
;
 Comparison of the structural, electrochemical, and spectroscopic
 properties of two cryptates of trivalent uranium.
;
_journal_issue 20
_journal_name_full 'Dalton transactions (Cambridge, England : 2003)'
_journal_page_first 8657
_journal_page_last 8661
_journal_paper_doi 10.1039/d4dt00521j
_journal_volume 53
_journal_year 2024
_chemical_formula_moiety 'C22 H46 N4 O7 U, 3(I)'
_chemical_formula_sum 'C22 H46 I3 N4 O7 U'
_chemical_formula_weight 1097.36
_space_group_crystal_system orthorhombic
_space_group_IT_number 73
_space_group_name_Hall '-I 2b 2c'
_space_group_name_H-M_alt 'I b c a'
_atom_sites_solution_hydrogens geom
_atom_sites_solution_primary dual
_audit_creation_date 2021-11-10
_audit_creation_method
;
Olex2 1.5
(compiled 2021.10.07 svn.r9718050b for OlexSys, GUI svn.r6410)
;
_audit_update_record
;
2023-03-15 deposited with the CCDC.	2024-04-29 downloaded from the CCDC.
;
_cell_angle_alpha 90
_cell_angle_beta 90
_cell_angle_gamma 90
_cell_formula_units_Z 8
_cell_length_a 14.2159(5)
_cell_length_b 14.8269(5)
_cell_length_c 31.2033(11)
_cell_measurement_reflns_used 9997
_cell_measurement_temperature 100.00
_cell_measurement_theta_max 30.477
_cell_measurement_theta_min 2.376
_cell_volume 6577.0(4)
_computing_cell_refinement 'SAINT V8.40B (?, 2016)'
_computing_data_reduction 'SAINT V8.40B (?, 2016)'
_computing_molecular_graphics 'Olex2 1.5 (Dolomanov et al., 2009)'
_computing_publication_material 'Olex2 1.5 (Dolomanov et al., 2009)'
_computing_structure_refinement 'XL  (Sheldrick, 2008)'
_computing_structure_solution 'SHELXT  (Sheldrick, 2015)'
_diffrn_ambient_temperature 100.00
_diffrn_detector 'Photon III'
_diffrn_detector_type 'CPAD area detector'
_diffrn_measured_fraction_theta_full 0.998
_diffrn_measured_fraction_theta_max 0.998
_diffrn_measurement_device '\k--geometry diffractometer'
_diffrn_measurement_device_type 'Bruker D8 VENTURE'
_diffrn_measurement_method '\f and \w scans'
_diffrn_radiation_collimation '0.8 mm pinhole collimator'
_diffrn_radiation_monochromator 'multilayer mirror'
_diffrn_radiation_type 'Mo K\a'
_diffrn_radiation_wavelength 0.71073
_diffrn_reflns_av_R_equivalents 0.0474
_diffrn_reflns_av_unetI/netI 0.0233
_diffrn_reflns_Laue_measured_fraction_full 0.998
_diffrn_reflns_Laue_measured_fraction_max 0.998
_diffrn_reflns_limit_h_max 17
_diffrn_reflns_limit_h_min -15
_diffrn_reflns_limit_k_max 18
_diffrn_reflns_limit_k_min -18
_diffrn_reflns_limit_l_max 38
_diffrn_reflns_limit_l_min -38
_diffrn_reflns_number 38026
_diffrn_reflns_point_group_measured_fraction_full 0.998
_diffrn_reflns_point_group_measured_fraction_max 0.998
_diffrn_reflns_theta_full 25.242
_diffrn_reflns_theta_max 26.020
_diffrn_reflns_theta_min 2.376
_diffrn_source 'microfocus sealed tube'
_diffrn_source_current 1.4
_diffrn_source_power 0.07
_diffrn_source_target Mo
_diffrn_source_type 'Incoatec I\mS'
_diffrn_source_voltage 50.0
_exptl_absorpt_coefficient_mu 7.794
_exptl_absorpt_correction_T_max 0.4935
_exptl_absorpt_correction_T_min 0.4108
_exptl_absorpt_correction_type multi-scan
_exptl_absorpt_process_details
;
SADABS-2016/2 (Bruker,2016/2) was used for absorption correction.
wR2(int) was 0.1285 before and 0.0693 after correction.
The Ratio of minimum to maximum transmission is 0.8324.
The \l/2 correction factor is Not present.
;
_exptl_crystal_colour red
_exptl_crystal_colour_primary red
_exptl_crystal_density_diffrn 2.216
_exptl_crystal_description block
_exptl_crystal_F_000 4104
_exptl_crystal_recrystallization_method 'Vapour diffusion in dimethylformamide and ether'
_exptl_crystal_size_max 0.06
_exptl_crystal_size_mid 0.06
_exptl_crystal_size_min 0.06
_refine_diff_density_max 1.831
_refine_diff_density_min -1.318
_refine_diff_density_rms 0.142
_refine_ls_extinction_method none
_refine_ls_goodness_of_fit_ref 1.031
_refine_ls_hydrogen_treatment constr
_refine_ls_matrix_type full
_refine_ls_number_parameters 172
_refine_ls_number_reflns 3240
_refine_ls_number_restraints 0
_refine_ls_restrained_S_all 1.031
_refine_ls_R_factor_all 0.0273
_refine_ls_R_factor_gt 0.0252
_refine_ls_shift/su_max 0.001
_refine_ls_shift/su_mean 0.000
_refine_ls_structure_factor_coef Fsqd
_refine_ls_weighting_details 'w=1/[\s^2^(Fo^2^)+(0.0356P)^2^+37.2613P] where P=(Fo^2^+2Fc^2^)/3'
_refine_ls_weighting_scheme calc
_refine_ls_wR_factor_gt 0.0653
_refine_ls_wR_factor_ref 0.0668
_reflns_Friedel_coverage 0.000
_reflns_number_gt 3040
_reflns_number_total 3240
_reflns_threshold_expression 'I > 2\s(I)'
_cod_data_source_file d4dt00521j2.cif
_cod_data_source_block mo_mja_nk_11052021_0m
_cod_depositor_comments 'Adding full bibliography for 7715927--7715929.cif.'
_cod_database_code 7715928
_shelx_shelxl_version_number 2019/1
_shelx_space_group_comment
;
The symmetry employed for this shelxl refinement is uniquely defined
by the following loop, which should always be used as a source of
symmetry information in preference to the above space-group names.
They are only intended as comments.
;
_shelx_estimated_absorpt_t_max 0.652
_shelx_estimated_absorpt_t_min 0.652
_olex2_refinement_description
;
1. Fixed Uiso
 At 1.2 times of:
  All C(H) groups, All C(H,H) groups
 At 1.5 times of:
  All C(H,H,H) groups
2.a Secondary CH2 refined with riding coordinates:
 C8(H8A,H8B), C2(H2A,H2B), C4(H4A,H4B), C7(H7A,H7B), C6(H6A,H6B), C3(H3A,H3B),
 C1(H1A,H1B), C5(H5A,H5B)
2.b Aromatic/amide H refined with riding coordinates:
 C1S(H1S)
2.c Idealised Me refined as rotating group:
 C3S(H3SA,H3SB,H3SC), C2S(H2SA,H2SB,H2SC)
;
_olex2_exptl_crystal_mounting_method
'The crystal was mounted on a MicroMount (MiTeGen) with paratone oil (Parabar 10312, Hampton Research).'
_olex2_submission_special_instructions 'No special instructions were received'

loop_
_space_group_symop_operation_xyz
'x, y, z'
'-x+1/2, -y, z+1/2'
'-x, y+1/2, -z+1/2'
'x+1/2, -y+1/2, -z'
'x+1/2, y+1/2, z+1/2'
'-x+1, -y+1/2, z+1'
'-x+1/2, y+1, -z+1'
'x+1, -y+1, -z+1/2'
'-x, -y, -z'
'x-1/2, y, -z-1/2'
'x, -y-1/2, z-1/2'
'-x-1/2, y-1/2, z'
'-x+1/2, -y+1/2, -z+1/2'
'x, y+1/2, -z'
'x+1/2, -y, z'
'-x, y, z+1/2'

loop_
_atom_site_label
_atom_site_type_symbol
_atom_site_fract_x
_atom_site_fract_y
_atom_site_fract_z
_atom_site_U_iso_or_equiv
_atom_site_adp_type
_atom_site_occupancy
_atom_site_site_symmetry_order
_atom_site_calc_flag
_atom_site_refinement_flags_posn
_atom_site_refinement_flags_adp
_atom_site_refinement_flags_occupancy
_atom_site_disorder_assembly
_atom_site_disorder_group
U1 U 0.500000 0.250000 0.61257(2) 0.01274(8) Uani 1 2 d S T P . .
I1 I 0.500000 -0.250000 0.61324(2) 0.01851(10) Uani 1 2 d S T P . .
I2 I 0.750000 0.10922(3) 0.500000 0.02773(11) Uani 1 2 d S T P . .
O2 O 0.57841(19) 0.09543(17) 0.62401(9) 0.0197(6) Uani 1 1 d . . . . .
O3 O 0.500000 0.250000 0.53221(12) 0.0194(8) Uani 1 2 d S T P . .
O1S O 0.5710(2) 0.31557(19) 0.67780(8) 0.0227(6) Uani 1 1 d . . . . .
O1 O 0.3217(2) 0.25854(17) 0.60931(9) 0.0199(6) Uani 1 1 d . . . . .
N1 N 0.4157(2) 0.1083(2) 0.57535(10) 0.0186(7) Uani 1 1 d . . . . .
N1S N 0.5643(3) 0.3439(2) 0.74917(10) 0.0202(7) Uani 1 1 d . . . . .
C1S C 0.5380(3) 0.3564(3) 0.70959(12) 0.0203(8) Uani 1 1 d . . . . .
H1S H 0.490112 0.399726 0.704452 0.024 Uiso 1 1 calc R U . . .
C8 C 0.4626(3) 0.1781(3) 0.50597(12) 0.0247(9) Uani 1 1 d . . . . .
H8A H 0.502926 0.168774 0.480493 0.030 Uiso 1 1 calc R U . . .
H8B H 0.398387 0.193588 0.496092 0.030 Uiso 1 1 calc R U . . .
C2 C 0.3122(3) 0.1241(3) 0.56990(14) 0.0248(9) Uani 1 1 d . . . . .
H2A H 0.279773 0.065368 0.566874 0.030 Uiso 1 1 calc R U . . .
H2B H 0.301318 0.159102 0.543341 0.030 Uiso 1 1 calc R U . . .
C4 C 0.5339(4) 0.0111(3) 0.61225(14) 0.0249(9) Uani 1 1 d . . . . .
H4A H 0.540272 -0.032881 0.635923 0.030 Uiso 1 1 calc R U . . .
H4B H 0.564817 -0.014264 0.586512 0.030 Uiso 1 1 calc R U . . .
C7 C 0.4601(3) 0.0940(3) 0.53277(12) 0.0221(8) Uani 1 1 d . . . . .
H7A H 0.424839 0.046683 0.517161 0.027 Uiso 1 1 calc R U . . .
H7B H 0.525212 0.071964 0.536987 0.027 Uiso 1 1 calc R U . . .
C6 C 0.7203(3) 0.1756(3) 0.63704(12) 0.0234(9) Uani 1 1 d . . . . .
H6A H 0.705530 0.189322 0.667357 0.028 Uiso 1 1 calc R U . . .
H6B H 0.789508 0.175370 0.633474 0.028 Uiso 1 1 calc R U . . .
C3 C 0.4311(3) 0.0281(3) 0.60309(14) 0.0236(9) Uani 1 1 d . . . . .
H3A H 0.404085 -0.025731 0.588874 0.028 Uiso 1 1 calc R U . . .
H3B H 0.397401 0.036849 0.630536 0.028 Uiso 1 1 calc R U . . .
C1 C 0.2714(3) 0.1744(3) 0.60735(14) 0.0250(9) Uani 1 1 d . . . . .
H1A H 0.203292 0.185152 0.603032 0.030 Uiso 1 1 calc R U . . .
H1B H 0.280077 0.139734 0.634183 0.030 Uiso 1 1 calc R U . . .
C5 C 0.6799(3) 0.0862(3) 0.62457(14) 0.0239(9) Uani 1 1 d . . . . .
H5A H 0.703038 0.068232 0.595883 0.029 Uiso 1 1 calc R U . . .
H5B H 0.698850 0.039350 0.645480 0.029 Uiso 1 1 calc R U . . .
C3S C 0.5315(3) 0.4012(3) 0.78391(13) 0.0267(9) Uani 1 1 d . . . . .
H3SA H 0.475325 0.434201 0.774670 0.040 Uiso 1 1 calc R U . . .
H3SB H 0.581051 0.444219 0.791628 0.040 Uiso 1 1 calc R U . . .
H3SC H 0.516091 0.363866 0.808853 0.040 Uiso 1 1 calc R U . . .
C2S C 0.6374(3) 0.2790(3) 0.76007(14) 0.0272(9) Uani 1 1 d . . . . .
H2SA H 0.641947 0.233534 0.737383 0.041 Uiso 1 1 calc R U . . .
H2SB H 0.621597 0.249563 0.787247 0.041 Uiso 1 1 calc R U . . .
H2SC H 0.697751 0.310353 0.762910 0.041 Uiso 1 1 calc R U . . .
I3 I 0.71714(4) 0.000000 0.750000 0.03956(13) Uani 1 2 d S T P . .

loop_
_atom_site_aniso_label
_atom_site_aniso_U_11
_atom_site_aniso_U_22
_atom_site_aniso_U_33
_atom_site_aniso_U_23
_atom_site_aniso_U_13
_atom_site_aniso_U_12
U1 0.01529(13) 0.01098(12) 0.01196(11) 0.000 0.000 0.00065(6)
I1 0.0199(2) 0.0200(2) 0.01565(19) 0.000 0.000 -0.00198(12)
I2 0.0339(2) 0.0271(2) 0.0222(2) 0.000 0.00181(15) 0.000
O2 0.0226(15) 0.0137(13) 0.0228(13) 0.0007(11) 0.0029(11) 0.0027(11)
O3 0.026(2) 0.0162(19) 0.0158(19) 0.000 0.000 -0.0022(14)
O1S 0.0256(16) 0.0242(14) 0.0184(13) -0.0066(11) -0.0028(11) -0.0003(12)
O1 0.0168(15) 0.0204(14) 0.0224(15) -0.0021(10) -0.0006(11) 0.0006(11)
N1 0.0201(17) 0.0158(15) 0.0200(16) -0.0013(13) 0.0009(13) -0.0004(13)
N1S 0.0241(19) 0.0174(16) 0.0190(17) -0.0026(12) -0.0009(13) 0.0008(14)
C1S 0.023(2) 0.0156(18) 0.022(2) -0.0035(15) 0.0000(16) -0.0012(15)
C8 0.032(2) 0.027(2) 0.0156(19) -0.0063(16) -0.0006(17) -0.0054(19)
C2 0.020(2) 0.024(2) 0.031(2) -0.0016(17) -0.0008(17) -0.0053(16)
C4 0.033(3) 0.0129(19) 0.028(2) 0.0003(15) 0.0065(19) 0.0021(17)
C7 0.027(2) 0.020(2) 0.0186(19) -0.0071(15) 0.0016(16) -0.0019(16)
C6 0.023(2) 0.026(2) 0.021(2) 0.0039(16) 0.0000(16) 0.0058(18)
C3 0.030(2) 0.0134(18) 0.027(2) -0.0014(16) 0.0027(18) -0.0040(17)
C1 0.018(2) 0.022(2) 0.034(2) -0.0022(18) 0.0014(17) -0.0057(17)
C5 0.022(2) 0.023(2) 0.027(2) 0.0038(17) 0.0037(17) 0.0088(17)
C3S 0.032(2) 0.028(2) 0.020(2) -0.0007(17) 0.0015(18) 0.0031(19)
C2S 0.030(2) 0.024(2) 0.028(2) -0.0019(18) -0.0073(18) 0.0048(19)
I3 0.0261(3) 0.0284(2) 0.0642(3) 0.0132(2) 0.000 0.000

loop_
_atom_type_symbol
_atom_type_description
_atom_type_scat_dispersion_real
_atom_type_scat_dispersion_imag
_atom_type_scat_source
C C 0.0033 0.0016 'International Tables Vol C Tables 4.2.6.8 and 6.1.1.4'
H H 0.0000 0.0000 'International Tables Vol C Tables 4.2.6.8 and 6.1.1.4'
I I -0.4742 1.8119 'International Tables Vol C Tables 4.2.6.8 and 6.1.1.4'
N N 0.0061 0.0033 'International Tables Vol C Tables 4.2.6.8 and 6.1.1.4'
O O 0.0106 0.0060 'International Tables Vol C Tables 4.2.6.8 and 6.1.1.4'
U U -9.6767 9.6646 'International Tables Vol C Tables 4.2.6.8 and 6.1.1.4'

loop_
_geom_angle_atom_site_label_1
_geom_angle_atom_site_label_2
_geom_angle_atom_site_label_3
_geom_angle
_geom_angle_site_symmetry_1
_geom_angle_site_symmetry_3
_geom_angle_publ_flag
O2 U1 O2 164.05(12) 6_554 . ?
O2 U1 N1 124.32(9) 6_554 . ?
O2 U1 N1 124.32(9) . 6_554 ?
O2 U1 N1 63.66(9) 6_554 6_554 ?
O2 U1 N1 63.66(9) . . ?
O3 U1 O2 97.98(6) . . ?
O3 U1 O2 97.97(6) . 6_554 ?
O3 U1 O1 87.71(6) . . ?
O3 U1 O1 87.71(6) . 6_554 ?
O3 U1 N1 64.36(7) . . ?
O3 U1 N1 64.36(7) . 6_554 ?
O1S U1 O2 73.28(9) . 6_554 ?
O1S U1 O2 73.28(9) 6_554 . ?
O1S U1 O2 93.39(9) 6_554 6_554 ?
O1S U1 O2 93.39(9) . . ?
O1S U1 O3 145.46(7) . . ?
O1S U1 O3 145.46(7) 6_554 . ?
O1S U1 O1S 69.08(13) . 6_554 ?
O1S U1 O1 114.89(9) 6_554 6_554 ?
O1S U1 O1 69.21(9) 6_554 . ?
O1S U1 O1 114.89(9) . . ?
O1S U1 O1 69.21(9) . 6_554 ?
O1S U1 N1 82.30(10) 6_554 . ?
O1S U1 N1 147.88(9) . . ?
O1S U1 N1 82.30(10) . 6_554 ?
O1S U1 N1 147.88(9) 6_554 6_554 ?
O1 U1 O2 118.83(9) . . ?
O1 U1 O2 61.89(8) . 6_554 ?
O1 U1 O2 61.89(8) 6_554 . ?
O1 U1 O2 118.83(9) 6_554 6_554 ?
O1 U1 O1 175.42(12) 6_554 . ?
O1 U1 N1 112.93(9) . 6_554 ?
O1 U1 N1 112.93(9) 6_554 . ?
O1 U1 N1 64.90(9) 6_554 6_554 ?
O1 U1 N1 64.90(9) . . ?
N1 U1 N1 128.72(14) . 6_554 ?
C4 O2 U1 123.0(3) . . ?
C4 O2 C5 110.9(3) . . ?
C5 O2 U1 121.2(2) . . ?
C8 O3 U1 124.5(2) 6_554 . ?
C8 O3 U1 124.5(2) . . ?
C8 O3 C8 111.0(4) . 6_554 ?
C1S O1S U1 133.6(3) . . ?
C6 O1 U1 115.2(2) 6_554 . ?
C6 O1 C1 114.1(3) 6_554 . ?
C1 O1 U1 117.0(2) . . ?
C2 N1 U1 111.4(2) . . ?
C7 N1 U1 108.0(2) . . ?
C7 N1 C2 109.8(3) . . ?
C7 N1 C3 110.0(3) . . ?
C3 N1 U1 108.0(2) . . ?
C3 N1 C2 109.6(3) . . ?
C1S N1S C3S 122.1(4) . . ?
C1S N1S C2S 121.3(3) . . ?
C3S N1S C2S 116.1(3) . . ?
O1S C1S N1S 125.1(4) . . ?
O1S C1S H1S 117.5 . . ?
N1S C1S H1S 117.5 . . ?
O3 C8 H8A 110.1 . . ?
O3 C8 H8B 110.1 . . ?
O3 C8 C7 107.8(3) . . ?
H8A C8 H8B 108.5 . . ?
C7 C8 H8A 110.1 . . ?
C7 C8 H8B 110.1 . . ?
N1 C2 H2A 109.3 . . ?
N1 C2 H2B 109.3 . . ?
N1 C2 C1 111.6(3) . . ?
H2A C2 H2B 108.0 . . ?
C1 C2 H2A 109.3 . . ?
C1 C2 H2B 109.3 . . ?
O2 C4 H4A 109.9 . . ?
O2 C4 H4B 109.9 . . ?
O2 C4 C3 109.1(3) . . ?
H4A C4 H4B 108.3 . . ?
C3 C4 H4A 109.9 . . ?
C3 C4 H4B 109.9 . . ?
N1 C7 C8 112.9(3) . . ?
N1 C7 H7A 109.0 . . ?
N1 C7 H7B 109.0 . . ?
C8 C7 H7A 109.0 . . ?
C8 C7 H7B 109.0 . . ?
H7A C7 H7B 107.8 . . ?
O1 C6 H6A 110.4 6_554 . ?
O1 C6 H6B 110.4 6_554 . ?
O1 C6 C5 106.6(3) 6_554 . ?
H6A C6 H6B 108.6 . . ?
C5 C6 H6A 110.4 . . ?
C5 C6 H6B 110.4 . . ?
N1 C3 C4 112.7(3) . . ?
N1 C3 H3A 109.1 . . ?
N1 C3 H3B 109.1 . . ?
C4 C3 H3A 109.1 . . ?
C4 C3 H3B 109.1 . . ?
H3A C3 H3B 107.8 . . ?
O1 C1 C2 105.7(3) . . ?
O1 C1 H1A 110.6 . . ?
O1 C1 H1B 110.6 . . ?
C2 C1 H1A 110.6 . . ?
C2 C1 H1B 110.6 . . ?
H1A C1 H1B 108.7 . . ?
O2 C5 C6 107.5(3) . . ?
O2 C5 H5A 110.2 . . ?
O2 C5 H5B 110.2 . . ?
C6 C5 H5A 110.2 . . ?
C6 C5 H5B 110.2 . . ?
H5A C5 H5B 108.5 . . ?
N1S C3S H3SA 109.5 . . ?
N1S C3S H3SB 109.5 . . ?
N1S C3S H3SC 109.5 . . ?
H3SA C3S H3SB 109.5 . . ?
H3SA C3S H3SC 109.5 . . ?
H3SB C3S H3SC 109.5 . . ?
N1S C2S H2SA 109.5 . . ?
N1S C2S H2SB 109.5 . . ?
N1S C2S H2SC 109.5 . . ?
H2SA C2S H2SB 109.5 . . ?
H2SA C2S H2SC 109.5 . . ?
H2SB C2S H2SC 109.5 . . ?

loop_
_geom_bond_atom_site_label_1
_geom_bond_atom_site_label_2
_geom_bond_distance
_geom_bond_site_symmetry_2
_geom_bond_publ_flag
U1 O2 2.573(3) . ?
U1 O2 2.573(3) 6_554 ?
U1 O3 2.507(4) . ?
U1 O1S 2.471(3) 6_554 ?
U1 O1S 2.471(3) . ?
U1 O1 2.540(3) . ?
U1 O1 2.540(3) 6_554 ?
U1 N1 2.683(3) . ?
U1 N1 2.683(3) 6_554 ?
O2 C4 1.448(5) . ?
O2 C5 1.449(5) . ?
O3 C8 1.446(5) . ?
O3 C8 1.446(5) 6_554 ?
O1S C1S 1.253(5) . ?
O1 C6 1.434(5) 6_554 ?
O1 C1 1.440(5) . ?
N1 C2 1.499(5) . ?
N1 C7 1.487(5) . ?
N1 C3 1.488(5) . ?
N1S C1S 1.303(5) . ?
N1S C3S 1.454(5) . ?
N1S C2S 1.456(5) . ?
C1S H1S 0.9500 . ?
C8 H8A 0.9900 . ?
C8 H8B 0.9900 . ?
C8 C7 1.502(6) . ?
C2 H2A 0.9900 . ?
C2 H2B 0.9900 . ?
C2 C1 1.503(6) . ?
C4 H4A 0.9900 . ?
C4 H4B 0.9900 . ?
C4 C3 1.510(7) . ?
C7 H7A 0.9900 . ?
C7 H7B 0.9900 . ?
C6 H6A 0.9900 . ?
C6 H6B 0.9900 . ?
C6 C5 1.497(6) . ?
C3 H3A 0.9900 . ?
C3 H3B 0.9900 . ?
C1 H1A 0.9900 . ?
C1 H1B 0.9900 . ?
C5 H5A 0.9900 . ?
C5 H5B 0.9900 . ?
C3S H3SA 0.9800 . ?
C3S H3SB 0.9800 . ?
C3S H3SC 0.9800 . ?
C2S H2SA 0.9800 . ?
C2S H2SB 0.9800 . ?
C2S H2SC 0.9800 . ?

loop_
_geom_torsion_atom_site_label_1
_geom_torsion_atom_site_label_2
_geom_torsion_atom_site_label_3
_geom_torsion_atom_site_label_4
_geom_torsion
_geom_torsion_site_symmetry_1
_geom_torsion_site_symmetry_2
_geom_torsion_site_symmetry_3
_geom_torsion_site_symmetry_4
_geom_torsion_publ_flag
U1 O2 C4 C3 -13.3(4) . . . . ?
U1 O2 C5 C6 24.5(4) . . . . ?
U1 O3 C8 C7 -21.6(4) . . . . ?
U1 O1S C1S N1S 138.7(3) . . . . ?
U1 O1 C1 C2 -54.1(4) . . . . ?
U1 N1 C2 C1 -37.5(4) . . . . ?
U1 N1 C7 C8 -52.0(4) . . . . ?
U1 N1 C3 C4 -55.0(4) . . . . ?
O2 C4 C3 N1 46.1(4) . . . . ?
O3 C8 C7 N1 49.1(4) . . . . ?
O1 C6 C5 O2 -51.2(4) 6_554 . . . ?
N1 C2 C1 O1 59.3(4) . . . . ?
C8 O3 C8 C7 158.4(4) 6_554 . . . ?
C2 N1 C7 C8 69.7(4) . . . . ?
C2 N1 C3 C4 -176.6(3) . . . . ?
C4 O2 C5 C6 -179.9(3) . . . . ?
C7 N1 C2 C1 -157.1(3) . . . . ?
C7 N1 C3 C4 62.7(4) . . . . ?
C6 O1 C1 C2 167.2(3) 6_554 . . . ?
C3 N1 C2 C1 82.0(4) . . . . ?
C3 N1 C7 C8 -169.6(3) . . . . ?
C5 O2 C4 C3 -168.4(3) . . . . ?
C3S N1S C1S O1S 172.2(4) . . . . ?
C2S N1S C1S O1S 0.2(6) . . . . ?
